data_7057444
loop_
_publ_author_name
'Han, Shujuan'
'Zhang, Bingbing'
'Tong, Tinghao'
'Yang, Zhihua'
'Pan, Shilie'

_publ_section_title
;
 Four alkali metal molybdates with two types of Mo--O chains, ABMo3O10 (A
 = Li, B = Rb; A = Li, Na, K, B = Cs): synthesis, structure comparison and
 optical properties
;
_journal_issue 13
_journal_name_full 'New Journal of Chemistry'
_journal_page_first 10879
_journal_paper_doi 10.1039/C8NJ01893F
_journal_volume 42
_journal_year 2018
_chemical_formula_sum 'Cs Mo3 Na O10'
_chemical_formula_weight 603.72
_space_group_IT_number 62
_space_group_name_Hall '-P 2ac 2n'
_space_group_name_H-M_alt 'P n m a'
_symmetry_cell_setting orthorhombic
_symmetry_space_group_name_Hall '-P 2ac 2n'
_symmetry_space_group_name_H-M 'P n m a'
_atom_sites_solution_primary direct
_atom_sites_solution_secondary difmap
_audit_creation_method SHELXL-97
_audit_update_record
;
2018-02-11 deposited with the CCDC.
2018-05-10 downloaded from the CCDC.
;
_cell_angle_alpha 90.00
_cell_angle_beta 90.00
_cell_angle_gamma 90.00
_cell_formula_units_Z 4
_cell_length_a 7.750(5)
_cell_length_b 7.612(5)
_cell_length_c 15.600(10)
_cell_measurement_reflns_used 1237
_cell_measurement_temperature 296(2)
_cell_measurement_theta_max 27.10
_cell_measurement_theta_min 2.61
_cell_volume 920.3(10)
_computing_cell_refinement 'Bruker SMART'
_computing_data_collection 'Bruker SMART'
_computing_data_reduction 'Bruker SAINT'
_computing_molecular_graphics 'Bruker SHELXTL'
_computing_publication_material 'Bruker SHELXTL'
_computing_structure_refinement 'SHELXL-97 (Sheldrick, 1997)'
_computing_structure_solution 'SHELXS-97 (Sheldrick, 1990)'
_diffrn_ambient_temperature 296(2)
_diffrn_measured_fraction_theta_full 0.992
_diffrn_measured_fraction_theta_max 0.992
_diffrn_measurement_device_type 'CCD area detector'
_diffrn_measurement_method 'phi and omega scans'
_diffrn_radiation_monochromator graphite
_diffrn_radiation_source 'fine-focus sealed tube'
_diffrn_radiation_type MoK\a
_diffrn_radiation_wavelength 0.71073
_diffrn_reflns_av_R_equivalents 0.0434
_diffrn_reflns_av_sigmaI/netI 0.0348
_diffrn_reflns_limit_h_max 7
_diffrn_reflns_limit_h_min -10
_diffrn_reflns_limit_k_max 9
_diffrn_reflns_limit_k_min -7
_diffrn_reflns_limit_l_max 20
_diffrn_reflns_limit_l_min -20
_diffrn_reflns_number 5253
_diffrn_reflns_theta_full 27.57
_diffrn_reflns_theta_max 27.57
_diffrn_reflns_theta_min 2.61
_exptl_absorpt_coefficient_mu 8.007
_exptl_absorpt_correction_T_max 0.7456
_exptl_absorpt_correction_T_min 0.6153
_exptl_absorpt_correction_type none
_exptl_crystal_colour colorless
_exptl_crystal_density_diffrn 4.358
_exptl_crystal_density_method 'not measured'
_exptl_crystal_description block
_exptl_crystal_F_000 1088
_refine_diff_density_max 0.855
_refine_diff_density_min -1.593
_refine_diff_density_rms 0.204
_refine_ls_extinction_coef 0.00053(10)
_refine_ls_extinction_expression Fc^*^=kFc[1+0.001xFc^2^\l^3^/sin(2\q)]^-1/4^
_refine_ls_extinction_method SHELXL
_refine_ls_goodness_of_fit_ref 1.030
_refine_ls_matrix_type full
_refine_ls_number_parameters 80
_refine_ls_number_reflns 1134
_refine_ls_number_restraints 0
_refine_ls_restrained_S_all 1.030
_refine_ls_R_factor_all 0.0331
_refine_ls_R_factor_gt 0.0246
_refine_ls_shift/su_max 0.000
_refine_ls_shift/su_mean 0.000
_refine_ls_structure_factor_coef Fsqd
_refine_ls_weighting_details 'calc w=1/[\s^2^(Fo^2^)+(0.0157P)^2^+1.6313P] where P=(Fo^2^+2Fc^2^)/3'
_refine_ls_weighting_scheme calc
_refine_ls_wR_factor_gt 0.0454
_refine_ls_wR_factor_ref 0.0480
_reflns_number_gt 949
_reflns_number_total 1134
_reflns_threshold_expression >2sigma(I)
_cod_data_source_file c8nj01893f2.cif
_cod_data_source_block 1_CCDC2
_cod_depositor_comments
;
The following automatic conversions were performed:

'_symmetry_cell_setting' value 'Orthorhombic' changed to
'orthorhombic' according to
/home/data/users/saulius/crontab/automatic-downloads/rss-feeds/RSC/lib/dictionaries/cif_core.dic
dictionary named 'cif_core.dic' version 2.4.2 from 2011-04-26.

Automatic conversion script
Id: cif_fix_values 4973 2017-02-22 13:04:09Z antanas 

 Adding full bibliography for 7057441--7057444.cif.
;
_cod_original_cell_volume 920.2(10)
_cod_original_sg_symbol_H-M Pnma
_cod_database_code 7057444

loop_
_symmetry_equiv_pos_as_xyz
'x, y, z'
'-x+1/2, -y, z+1/2'
'-x, y+1/2, -z'
'x+1/2, -y+1/2, -z+1/2'
'-x, -y, -z'
'x-1/2, y, -z-1/2'
'x, -y-1/2, z'
'-x-1/2, y-1/2, z-1/2'

loop_
_atom_site_label
_atom_site_type_symbol
_atom_site_fract_x
_atom_site_fract_y
_atom_site_fract_z
_atom_site_U_iso_or_equiv
_atom_site_adp_type
_atom_site_occupancy
_atom_site_symmetry_multiplicity
_atom_site_calc_flag
_atom_site_refinement_flags
Na1 Na 0.0574(4) 0.2500 0.27797(18) 0.0206(6) Uani 1 2 d S
Cs1 Cs 0.14463(6) 0.2500 0.64892(3) 0.02191(14) Uani 1 2 d S
Mo1 Mo -0.26711(7) 0.2500 0.44335(4) 0.01038(15) Uani 1 2 d S
Mo2 Mo 0.60951(5) -0.00122(5) 0.60060(3) 0.01008(12) Uani 1 1 d .
O1 O -0.3844(6) 0.2500 0.5743(3) 0.0123(10) Uani 1 2 d S
O2 O -0.3466(4) 0.0138(4) 0.4642(2) 0.0115(7) Uani 1 1 d .
O3 O 0.8189(4) -0.0329(4) 0.6299(2) 0.0191(8) Uani 1 1 d .
O4 O 0.5038(5) 0.0289(4) 0.6959(2) 0.0199(8) Uani 1 1 d .
O5 O 0.5572(6) -0.2500 0.5858(3) 0.0127(10) Uani 1 2 d S
O6 O -0.0689(6) 0.2500 0.4883(3) 0.0180(11) Uani 1 2 d S
O7 O -0.2292(6) 0.2500 0.3334(3) 0.0168(11) Uani 1 2 d S

loop_
_atom_site_aniso_label
_atom_site_aniso_U_11
_atom_site_aniso_U_22
_atom_site_aniso_U_33
_atom_site_aniso_U_23
_atom_site_aniso_U_13
_atom_site_aniso_U_12
Na1 0.0209(15) 0.0231(16) 0.0178(15) 0.000 -0.0007(12) 0.000
Cs1 0.0227(3) 0.0224(3) 0.0206(3) 0.000 0.0036(2) 0.000
Mo1 0.0111(3) 0.0094(3) 0.0106(3) 0.000 0.0012(2) 0.000
Mo2 0.0144(2) 0.0072(2) 0.0087(2) 0.00058(16) -0.00136(16) -0.00107(15)
O1 0.020(3) 0.009(2) 0.008(2) 0.000 0.0058(19) 0.000
O2 0.0163(17) 0.0076(16) 0.0105(16) 0.0001(13) 0.0011(14) 0.0013(13)
O3 0.0158(19) 0.0173(19) 0.024(2) 0.0040(16) -0.0059(15) 0.0016(15)
O4 0.027(2) 0.0168(19) 0.0155(19) -0.0025(15) 0.0039(16) -0.0010(16)
O5 0.013(2) 0.006(2) 0.019(3) 0.000 -0.0036(19) 0.000
O6 0.010(2) 0.025(3) 0.019(3) 0.000 -0.002(2) 0.000
O7 0.018(3) 0.019(3) 0.013(2) 0.000 0.005(2) 0.000

loop_
_atom_type_symbol
_atom_type_description
_atom_type_scat_dispersion_real
_atom_type_scat_dispersion_imag
_atom_type_scat_source
O O 0.0106 0.0060 'International Tables Vol C Tables 4.2.6.8 and 6.1.1.4'
Na Na 0.0362 0.0249 'International Tables Vol C Tables 4.2.6.8 and 6.1.1.4'
Mo Mo -1.6832 0.6857 'International Tables Vol C Tables 4.2.6.8 and 6.1.1.4'
Cs Cs -0.3680 2.1192 'International Tables Vol C Tables 4.2.6.8 and 6.1.1.4'

loop_
_geom_angle_atom_site_label_1
_geom_angle_atom_site_label_2
_geom_angle_atom_site_label_3
_geom_angle
_geom_angle_site_symmetry_1
_geom_angle_site_symmetry_3
O7 Na1 O3 98.94(15) . 3_656
O7 Na1 O3 98.94(15) . 5_656
O3 Na1 O3 87.5(2) 3_656 5_656
O7 Na1 O7 154.86(18) . 6_656
O3 Na1 O7 99.15(15) 3_656 6_656
O3 Na1 O7 99.15(15) 5_656 6_656
O7 Na1 O4 90.51(13) . 2_554
O3 Na1 O4 164.10(16) 3_656 2_554
O3 Na1 O4 78.40(12) 5_656 2_554
O7 Na1 O4 76.24(12) 6_656 2_554
O7 Na1 O4 90.51(13) . 8_665
O3 Na1 O4 78.40(12) 3_656 8_665
O3 Na1 O4 164.10(16) 5_656 8_665
O7 Na1 O4 76.24(12) 6_656 8_665
O4 Na1 O4 114.49(19) 2_554 8_665
O7 Na1 Mo2 86.79(12) . 2_554
O3 Na1 Mo2 166.26(12) 3_656 2_554
O3 Na1 Mo2 104.05(10) 5_656 2_554
O7 Na1 Mo2 71.96(12) 6_656 2_554
O4 Na1 Mo2 25.65(8) 2_554 2_554
O4 Na1 Mo2 89.13(12) 8_665 2_554
O7 Na1 Mo2 86.79(12) . 8_665
O3 Na1 Mo2 104.05(10) 3_656 8_665
O3 Na1 Mo2 166.26(12) 5_656 8_665
O7 Na1 Mo2 71.96(12) 6_656 8_665
O4 Na1 Mo2 89.13(12) 2_554 8_665
O4 Na1 Mo2 25.65(8) 8_665 8_665
Mo2 Na1 Mo2 63.59(6) 2_554 8_665
O7 Na1 Mo1 24.44(12) . .
O3 Na1 Mo1 81.35(12) 3_656 .
O3 Na1 Mo1 81.35(12) 5_656 .
O7 Na1 Mo1 179.30(16) 6_656 .
O4 Na1 Mo1 103.41(11) 2_554 .
O4 Na1 Mo1 103.41(11) 8_665 .
Mo2 Na1 Mo1 107.46(8) 2_554 .
Mo2 Na1 Mo1 107.46(8) 8_665 .
O7 Na1 Mo1 132.78(15) . 6_656
O3 Na1 Mo1 114.35(12) 3_656 6_656
O3 Na1 Mo1 114.35(12) 5_656 6_656
O7 Na1 Mo1 22.08(11) 6_656 6_656
O4 Na1 Mo1 66.23(10) 2_554 6_656
O4 Na1 Mo1 66.23(10) 8_665 6_656
Mo2 Na1 Mo1 54.24(5) 2_554 6_656
Mo2 Na1 Mo1 54.24(5) 8_665 6_656
Mo1 Na1 Mo1 157.22(9) . 6_656
O7 Na1 Mo2 117.50(13) . 3_656
O3 Na1 Mo2 20.56(9) 3_656 3_656
O3 Na1 Mo2 76.56(11) 5_656 3_656
O7 Na1 Mo2 83.72(12) 6_656 3_656
O4 Na1 Mo2 144.79(12) 2_554 3_656
O4 Na1 Mo2 87.75(9) 8_665 3_656
Mo2 Na1 Mo2 155.52(9) 2_554 3_656
Mo2 Na1 Mo2 111.94(5) 8_665 3_656
Mo1 Na1 Mo2 96.88(8) . 3_656
Mo1 Na1 Mo2 102.68(7) 6_656 3_656
O7 Na1 Mo2 117.50(13) . 5_656
O3 Na1 Mo2 76.56(11) 3_656 5_656
O3 Na1 Mo2 20.56(9) 5_656 5_656
O7 Na1 Mo2 83.72(12) 6_656 5_656
O4 Na1 Mo2 87.75(9) 2_554 5_656
O4 Na1 Mo2 144.79(12) 8_665 5_656
Mo2 Na1 Mo2 111.94(5) 2_554 5_656
Mo2 Na1 Mo2 155.52(9) 8_665 5_656
Mo1 Na1 Mo2 96.88(8) . 5_656
Mo1 Na1 Mo2 102.68(7) 6_656 5_656
Mo2 Na1 Mo2 61.21(6) 3_656 5_656
O6 Cs1 O2 78.64(10) . 5_556
O6 Cs1 O2 78.64(10) . 3_556
O2 Cs1 O2 80.81(12) 5_556 3_556
O6 Cs1 O4 116.83(10) . 4_456
O2 Cs1 O4 163.95(9) 5_556 4_456
O2 Cs1 O4 105.49(9) 3_556 4_456
O6 Cs1 O4 116.83(10) . 6_557
O2 Cs1 O4 105.49(9) 5_556 6_557
O2 Cs1 O4 163.95(9) 3_556 6_557
O4 Cs1 O4 64.73(13) 4_456 6_557
O6 Cs1 O3 60.55(9) . 1_455
O2 Cs1 O3 85.02(9) 5_556 1_455
O2 Cs1 O3 138.70(9) 3_556 1_455
O4 Cs1 O3 98.72(10) 4_456 1_455
O4 Cs1 O3 57.28(9) 6_557 1_455
O6 Cs1 O3 60.55(9) . 7_465
O2 Cs1 O3 138.70(9) 5_556 7_465
O2 Cs1 O3 85.02(9) 3_556 7_465
O4 Cs1 O3 57.28(9) 4_456 7_465
O4 Cs1 O3 98.72(10) 6_557 7_465
O3 Cs1 O3 80.55(13) 1_455 7_465
O6 Cs1 O4 130.04(9) . 7_565
O2 Cs1 O4 91.75(9) 5_556 7_565
O2 Cs1 O4 51.40(9) 3_556 7_565
O4 Cs1 O4 81.39(8) 4_456 7_565
O4 Cs1 O4 113.00(7) 6_557 7_565
O3 Cs1 O4 168.08(8) 1_455 7_565
O3 Cs1 O4 109.02(9) 7_465 7_565
O6 Cs1 O4 130.04(9) . .
O2 Cs1 O4 51.40(9) 5_556 .
O2 Cs1 O4 91.75(9) 3_556 .
O4 Cs1 O4 113.00(7) 4_456 .
O4 Cs1 O4 81.39(8) 6_557 .
O3 Cs1 O4 109.02(9) 1_455 .
O3 Cs1 O4 168.08(8) 7_465 .
O4 Cs1 O4 60.63(12) 7_565 .
O6 Cs1 Mo2 109.09(8) . 7_565
O2 Cs1 Mo2 75.90(7) 5_556 7_565
O2 Cs1 Mo2 32.73(6) 3_556 7_565
O4 Cs1 Mo2 101.22(7) 4_456 7_565
O4 Cs1 Mo2 133.48(7) 6_557 7_565
O3 Cs1 Mo2 160.06(6) 1_455 7_565
O3 Cs1 Mo2 110.12(7) 7_465 7_565
O4 Cs1 Mo2 23.38(6) 7_565 7_565
O4 Cs1 Mo2 63.10(7) . 7_565
O6 Cs1 Mo2 109.09(8) . .
O2 Cs1 Mo2 32.73(6) 5_556 .
O2 Cs1 Mo2 75.90(7) 3_556 .
O4 Cs1 Mo2 133.48(7) 4_456 .
O4 Cs1 Mo2 101.22(7) 6_557 .
O3 Cs1 Mo2 110.12(7) 1_455 .
O3 Cs1 Mo2 160.06(6) 7_465 .
O4 Cs1 Mo2 63.10(7) 7_565 .
O4 Cs1 Mo2 23.38(6) . .
Mo2 Cs1 Mo2 54.91(4) 7_565 .
O6 Cs1 Mo1 80.66(4) . 5_556
O2 Cs1 Mo1 25.65(6) 5_556 5_556
O2 Cs1 Mo1 106.22(7) 3_556 5_556
O4 Cs1 Mo1 146.27(6) 4_456 5_556
O4 Cs1 Mo1 81.75(7) 6_557 5_556
O3 Cs1 Mo1 63.43(7) 1_455 5_556
O3 Cs1 Mo1 136.92(6) 7_465 5_556
O4 Cs1 Mo1 110.23(7) 7_565 5_556
O4 Cs1 Mo1 54.99(6) . 5_556
Mo2 Cs1 Mo1 99.21(3) 7_565 5_556
Mo2 Cs1 Mo1 47.167(14) . 5_556
O6 Mo1 O7 104.8(2) . .
O6 Mo1 O2 102.75(11) . .
O7 Mo1 O2 102.72(10) . .
O6 Mo1 O2 102.75(11) . 7_565
O7 Mo1 O2 102.72(10) . 7_565
O2 Mo1 O2 137.65(18) . 7_565
O6 Mo1 O1 89.5(2) . .
O7 Mo1 O1 165.7(2) . .
O2 Mo1 O1 73.51(10) . .
O2 Mo1 O1 73.51(10) 7_565 .
O6 Mo1 O5 166.9(2) . 5_556
O7 Mo1 O5 88.3(2) . 5_556
O2 Mo1 O5 73.76(10) . 5_556
O2 Mo1 O5 73.76(10) 7_565 5_556
O1 Mo1 O5 77.45(17) . 5_556
O6 Mo1 Na1 70.25(18) . .
O7 Mo1 Na1 34.54(16) . .
O2 Mo1 Na1 110.10(9) . .
O2 Mo1 Na1 110.10(9) 7_565 .
O1 Mo1 Na1 159.72(13) . .
O5 Mo1 Na1 122.84(13) 5_556 .
O6 Mo1 Na1 136.01(17) . 6_556
O7 Mo1 Na1 31.23(16) . 6_556
O2 Mo1 Na1 92.28(10) . 6_556
O2 Mo1 Na1 92.28(10) 7_565 6_556
O1 Mo1 Na1 134.51(13) . 6_556
O5 Mo1 Na1 57.07(12) 5_556 6_556
Na1 Mo1 Na1 65.77(5) . 6_556
O6 Mo1 Cs1 86.35(7) . 5_556
O7 Mo1 Cs1 67.80(3) . 5_556
O2 Mo1 Cs1 44.05(9) . 5_556
O2 Mo1 Cs1 168.54(10) 7_565 5_556
O1 Mo1 Cs1 114.02(2) . 5_556
O5 Mo1 Cs1 98.88(5) 5_556 5_556
Na1 Mo1 Cs1 66.095(19) . 5_556
Na1 Mo1 Cs1 76.27(3) 6_556 5_556
O6 Mo1 Cs1 86.35(7) . 5_566
O7 Mo1 Cs1 67.80(3) . 5_566
O2 Mo1 Cs1 168.54(10) . 5_566
O2 Mo1 Cs1 44.05(10) 7_565 5_566
O1 Mo1 Cs1 114.02(2) . 5_566
O5 Mo1 Cs1 98.88(5) 5_556 5_566
Na1 Mo1 Cs1 66.095(19) . 5_566
Na1 Mo1 Cs1 76.27(3) 6_556 5_566
Cs1 Mo1 Cs1 131.26(4) 5_556 5_566
O3 Mo2 O4 103.96(17) . .
O3 Mo2 O5 95.30(17) . .
O4 Mo2 O5 97.66(18) . .
O3 Mo2 O1 99.90(18) . 1_655
O4 Mo2 O1 93.57(17) . 1_655
O5 Mo2 O1 158.33(19) . 1_655
O3 Mo2 O2 97.02(15) . 1_655
O4 Mo2 O2 157.55(15) . 1_655
O5 Mo2 O2 88.13(16) . 1_655
O1 Mo2 O2 74.82(15) 1_655 1_655
O3 Mo2 O2 165.04(14) . 5_556
O4 Mo2 O2 87.88(15) . 5_556
O5 Mo2 O2 73.78(15) . 5_556
O1 Mo2 O2 88.25(15) 1_655 5_556
O2 Mo2 O2 72.87(13) 1_655 5_556
O3 Mo2 Na1 93.52(13) . 2
O4 Mo2 Na1 39.66(12) . 2
O5 Mo2 Na1 60.31(14) . 2
O1 Mo2 Na1 133.23(13) 1_655 2
O2 Mo2 Na1 147.54(9) 1_655 2
O2 Mo2 Na1 89.86(10) 5_556 2
O3 Mo2 Na1 29.53(12) . 5_656
O4 Mo2 Na1 87.59(13) . 5_656
O5 Mo2 Na1 73.16(13) . 5_656
O1 Mo2 Na1 125.99(14) 1_655 5_656
O2 Mo2 Na1 114.81(10) 1_655 5_656
O2 Mo2 Na1 145.67(8) 5_556 5_656
Na1 Mo2 Na1 65.76(4) 2 5_656
O3 Mo2 Cs1 147.57(12) . .
O4 Mo2 Cs1 50.59(12) . .
O5 Mo2 Cs1 106.77(13) . .
O1 Mo2 Cs1 66.93(13) 1_655 .
O2 Mo2 Cs1 106.96(8) 1_655 .
O2 Mo2 Cs1 47.36(8) 5_556 .
Na1 Mo2 Cs1 77.90(5) 2 .
Na1 Mo2 Cs1 138.15(5) 5_656 .
O3 Mo2 Cs1 76.22(12) . 6_657
O4 Mo2 Cs1 36.20(12) . 6_657
O5 Mo2 Cs1 123.03(14) . 6_657
O1 Mo2 Cs1 75.96(13) 1_655 6_657
O2 Mo2 Cs1 148.32(9) 1_655 6_657
O2 Mo2 Cs1 118.18(8) 5_556 6_657
Na1 Mo2 Cs1 64.12(5) 2 6_657
Na1 Mo2 Cs1 73.95(5) 5_656 6_657
Cs1 Mo2 Cs1 71.885(19) . 6_657
Mo2 O1 Mo2 155.7(3) 7_465 1_455
Mo2 O1 Mo1 101.60(12) 7_465 .
Mo2 O1 Mo1 101.60(12) 1_455 .
Mo1 O2 Mo2 105.42(14) . 1_455
Mo1 O2 Mo2 104.48(13) . 5_556
Mo2 O2 Mo2 107.13(13) 1_455 5_556
Mo1 O2 Cs1 110.30(13) . 5_556
Mo2 O2 Cs1 127.38(13) 1_455 5_556
Mo2 O2 Cs1 99.91(11) 5_556 5_556
Mo2 O3 Na1 129.91(19) . 5_656
Mo2 O3 Cs1 130.86(16) . 1_655
Na1 O3 Cs1 95.14(12) 5_656 1_655
Mo2 O4 Na1 114.69(17) . 2
Mo2 O4 Cs1 125.04(17) . 6_657
Na1 O4 Cs1 97.17(13) 2 6_657
Mo2 O4 Cs1 106.03(15) . .
Na1 O4 Cs1 112.26(14) 2 .
Cs1 O4 Cs1 100.88(10) 6_657 .
Mo2 O5 Mo2 152.3(3) . 7
Mo2 O5 Mo1 103.14(13) . 5_556
Mo2 O5 Mo1 103.14(13) 7 5_556
Mo1 O6 Cs1 148.0(2) . .
Mo1 O7 Na1 121.0(2) . .
Mo1 O7 Na1 126.7(2) . 6_556
Na1 O7 Na1 112.29(19) . 6_556

loop_
_geom_bond_atom_site_label_1
_geom_bond_atom_site_label_2
_geom_bond_distance
_geom_bond_site_symmetry_2
Na1 O7 2.384(5) .
Na1 O3 2.390(4) 3_656
Na1 O3 2.390(4) 5_656
Na1 O7 2.399(6) 6_656
Na1 O4 2.524(4) 2_554
Na1 O4 2.524(4) 8_665
Na1 Mo2 3.594(3) 2_554
Na1 Mo2 3.594(3) 8_665
Na1 Mo1 3.603(3) .
Na1 Mo1 3.711(4) 6_656
Na1 Mo2 3.720(3) 3_656
Na1 Mo2 3.720(3) 5_656
Cs1 O6 3.004(5) .
Cs1 O2 3.097(3) 5_556
Cs1 O2 3.097(3) 3_556
Cs1 O4 3.144(4) 4_456
Cs1 O4 3.144(4) 6_557
Cs1 O3 3.331(4) 1_455
Cs1 O3 3.331(4) 7_465
Cs1 O4 3.334(4) 7_565
Cs1 O4 3.334(4) .
Cs1 Mo2 4.148(2) 7_565
Cs1 Mo2 4.148(2) .
Cs1 Mo1 4.178(2) 5_556
Mo1 O6 1.688(5) .
Mo1 O7 1.739(5) .
Mo1 O2 1.928(3) .
Mo1 O2 1.928(3) 7_565
Mo1 O1 2.237(5) .
Mo1 O5 2.294(5) 5_556
Mo1 Na1 3.711(4) 6_556
Mo1 Cs1 4.178(2) 5_556
Mo1 Cs1 4.178(2) 5_566
Mo2 O3 1.703(3) .
Mo2 O4 1.712(4) .
Mo2 O5 1.9503(16) .
Mo2 O1 1.9562(15) 1_655
Mo2 O2 2.158(3) 1_655
Mo2 O2 2.276(3) 5_556
Mo2 Na1 3.594(3) 2
Mo2 Na1 3.720(3) 5_656
Mo2 Cs1 4.359(2) 6_657
O1 Mo2 1.9562(15) 7_465
O1 Mo2 1.9562(15) 1_455
O2 Mo2 2.158(3) 1_455
O2 Mo2 2.276(3) 5_556
O2 Cs1 3.097(3) 5_556
O3 Na1 2.390(4) 5_656
O3 Cs1 3.331(4) 1_655
O4 Na1 2.524(4) 2
O4 Cs1 3.144(4) 6_657
O5 Mo2 1.9503(16) 7
O5 Mo1 2.294(5) 5_556
O7 Na1 2.399(6) 6_556
